data_7701866
loop_
_publ_author_name
'Torabi, Elham'
'Pourayoubi, Mehrdad'
'Izadyar, Mohammad'
'Andreev, Pavel'
'Shchegravina, Ekaterina S.'

_publ_section_title
;
 The First Coordination Polymers with an [O]2[N]P(S)-Hg Segment: A
 Combined Experimental, Theoretical and Database Study of Covalent Bonds
 and Non-covalent Interactions
;
_journal_name_full 'Dalton Transactions'
_journal_paper_doi 10.1039/C9DT03546J
_journal_year 2019
_chemical_formula_moiety 'C6 H14 Cl2 Hg N O2 P S'
_chemical_formula_sum 'C6 H14 Cl2 Hg N O2 P S'
_chemical_formula_weight 466.72
_space_group_IT_number 61
_space_group_name_Hall '-P 2ac 2ab'
_space_group_name_H-M_alt 'P b c a'
_symmetry_cell_setting orthorhombic
_symmetry_Int_Tables_number 61
_symmetry_space_group_name_Hall '-P 2ac 2ab'
_symmetry_space_group_name_H-M 'P b c a'
_atom_sites_solution_hydrogens geom
_audit_creation_date 2015-03-16T14:54:21-00:00
_audit_creation_method 'WinGX routine CIF_UPDATE'
_audit_update_record
;
2015-03-16 deposited with the CCDC.	2019-11-11 downloaded from the CCDC.
;
_cell_angle_alpha 90
_cell_angle_beta 90
_cell_angle_gamma 90
_cell_formula_units_Z 8
_cell_length_a 11.6229(4)
_cell_length_b 17.2516(4)
_cell_length_c 13.2057(4)
_cell_measurement_reflns_used 7517
_cell_measurement_temperature 293(2)
_cell_measurement_theta_max 29.959
_cell_measurement_theta_min 3.855
_cell_volume 2647.92(14)
_computing_cell_refinement
;
        CrysAlisPro, Agilent Technologies,
        Version 1.171.37.35 (release 13-08-2014 CrysAlis171 .NET)
        (compiled Aug 13 2014,18:06:01)
;
_computing_data_collection
;
        CrysAlisPro, Agilent Technologies,
        Version 1.171.37.35 (release 13-08-2014 CrysAlis171 .NET)
        (compiled Aug 13 2014,18:06:01)
;
_computing_data_reduction
;
        CrysAlisPro, Agilent Technologies,
        Version 1.171.37.35 (release 13-08-2014 CrysAlis171 .NET)
        (compiled Aug 13 2014,18:06:01)
;
_computing_structure_refinement 'SHELXL-2014/7 (Sheldrick, 2014)'
_diffrn_ambient_temperature 293(2)
_diffrn_detector 'CCD plate'
_diffrn_detector_area_resol_mean 16.0302
_diffrn_detector_type Sapphire3
_diffrn_measured_fraction_theta_full 0.99
_diffrn_measured_fraction_theta_max 0.994
_diffrn_measurement_device 'four-circle diffractometer'
_diffrn_measurement_device_type 'Xcalibur, Sapphire3, Gemini'
_diffrn_measurement_method '\w scans'
_diffrn_orient_matrix_UB_11 0.060003
_diffrn_orient_matrix_UB_12 0.0011716
_diffrn_orient_matrix_UB_13 -0.0096755
_diffrn_orient_matrix_UB_21 0.005118
_diffrn_orient_matrix_UB_22 0.0331995
_diffrn_orient_matrix_UB_23 0.0314072
_diffrn_orient_matrix_UB_31 0.0099088
_diffrn_orient_matrix_UB_32 -0.0242523
_diffrn_orient_matrix_UB_33 0.0424577
_diffrn_radiation_monochromator graphite
_diffrn_radiation_probe x-ray
_diffrn_radiation_type MoK\a
_diffrn_radiation_wavelength 0.71073
_diffrn_reflns_av_R_equivalents 0.0663
_diffrn_reflns_av_unetI/netI 0.0869
_diffrn_reflns_Laue_measured_fraction_full 0.99
_diffrn_reflns_Laue_measured_fraction_max 0.994
_diffrn_reflns_limit_h_max 16
_diffrn_reflns_limit_h_min -16
_diffrn_reflns_limit_k_max 24
_diffrn_reflns_limit_k_min -24
_diffrn_reflns_limit_l_max 18
_diffrn_reflns_limit_l_min -18
_diffrn_reflns_number 51875
_diffrn_reflns_point_group_measured_fraction_full 0.99
_diffrn_reflns_point_group_measured_fraction_max 0.994
_diffrn_reflns_theta_full 25.242
_diffrn_reflns_theta_max 30.506
_diffrn_reflns_theta_min 3.506
_diffrn_source 'Enhance (Mo) X-ray Source'
_exptl_absorpt_coefficient_mu 12.284
_exptl_absorpt_correction_T_max 1
_exptl_absorpt_correction_T_min 0.51176
_exptl_absorpt_correction_type multi-scan
_exptl_absorpt_process_details
;
        CrysAlisPro, Agilent Technologies,
        Version 1.171.37.35 (release 13-08-2014 CrysAlis171 .NET)
        (compiled Aug 13 2014,18:06:01)
        Empirical absorption correction using spherical harmonics,
 implemented in SCALE3 ABSPACK scaling algorithm.
;
_exptl_crystal_colour colourless
_exptl_crystal_density_diffrn 2.341
_exptl_crystal_description sphere
_exptl_crystal_F_000 1744
_exptl_crystal_size_rad 0.08
_refine_diff_density_max 1.11
_refine_diff_density_min -1.349
_refine_diff_density_rms 0.131
_refine_ls_extinction_coef 0.00025(3)
_refine_ls_extinction_expression Fc^*^=kFc[1+0.001xFc^2^\l^3^/sin(2\q)]^-1/4^
_refine_ls_extinction_method 'SHELXL-2014/7 (Sheldrick 2014'
_refine_ls_goodness_of_fit_ref 1.176
_refine_ls_hydrogen_treatment constr
_refine_ls_matrix_type full
_refine_ls_number_parameters 128
_refine_ls_number_reflns 4018
_refine_ls_number_restraints 0
_refine_ls_restrained_S_all 1.176
_refine_ls_R_factor_all 0.0812
_refine_ls_R_factor_gt 0.0556
_refine_ls_shift/su_max 0
_refine_ls_shift/su_mean 0
_refine_ls_structure_factor_coef Fsqd
_refine_ls_weighting_details 'w=1/[\s^2^(Fo^2^)+(0.0181P)^2^+14.8379P] where P=(Fo^2^+2Fc^2^)/3'
_refine_ls_weighting_scheme calc
_refine_ls_wR_factor_gt 0.089
_refine_ls_wR_factor_ref 0.0957
_reflns_Friedel_coverage 0
_reflns_number_gt 2993
_reflns_number_total 4018
_reflns_threshold_expression 'I > 2\s(I)'
_cod_data_source_file c9dt03546j2.cif
_cod_data_source_block et1_020315
_cod_database_code 7701866

loop_
_symmetry_equiv_pos_as_xyz
'x, y, z'
'-x+1/2, -y, z+1/2'
'x+1/2, -y+1/2, -z'
'-x, y+1/2, -z+1/2'
'-x, -y, -z'
'x-1/2, y, -z-1/2'
'-x-1/2, y-1/2, z'
'x, -y-1/2, z-1/2'

loop_
_atom_site_label
_atom_site_type_symbol
_atom_site_fract_x
_atom_site_fract_y
_atom_site_fract_z
_atom_site_U_iso_or_equiv
_atom_site_adp_type
_atom_site_occupancy
_atom_site_site_symmetry_order
_atom_site_calc_flag
_atom_site_refinement_flags_posn
_atom_site_refinement_flags_adp
Hg1 Hg 0.00292(3) 0.49261(2) 0.14392(2) 0.04907(11) Uani 1 1 d . .
N1 N 0.0184(4) 0.5472(3) 0.4139(3) 0.0279(10) Uani 1 1 d . .
C1 C -0.0550(10) 0.7209(6) 0.2392(8) 0.092(4) Uani 1 1 d . .
H1A H 0.0196 0.7462 0.2385 0.11 Uiso 1 1 calc R U
H1B H -0.0685 0.6993 0.1724 0.11 Uiso 1 1 calc R U
O1 O -0.0543(4) 0.6578(3) 0.3148(4) 0.0443(11) Uani 1 1 d . .
S1 S 0.14801(15) 0.57885(9) 0.21694(11) 0.0374(4) Uani 1 1 d . .
Cl2 Cl 0.10792(18) 0.42340(12) -0.00360(13) 0.0543(5) Uani 1 1 d . .
C2 C -0.1404(10) 0.7757(5) 0.2612(9) 0.088(3) Uani 1 1 d . .
H2A H -0.139 0.816 0.2111 0.132 Uiso 1 1 calc R U
H2B H -0.2143 0.7509 0.2608 0.132 Uiso 1 1 calc R U
H2C H -0.1264 0.7976 0.3268 0.132 Uiso 1 1 calc R U
O2 O 0.1461(4) 0.6713(3) 0.3880(3) 0.0428(11) Uani 1 1 d . .
Cl3 Cl -0.1318(2) 0.40878(12) 0.22216(17) 0.0672(6) Uani 1 1 d . .
C4 C 0.2029(10) 0.7714(5) 0.5008(7) 0.084(3) Uani 1 1 d . .
H4A H 0.1873 0.7949 0.5653 0.126 Uiso 1 1 calc R U
H4B H 0.2805 0.7524 0.4998 0.126 Uiso 1 1 calc R U
H4C H 0.193 0.8091 0.4481 0.126 Uiso 1 1 calc R U
C5 C -0.0996(5) 0.5357(4) 0.4523(5) 0.0369(14) Uani 1 1 d . .
H5A H -0.1354 0.4926 0.4171 0.044 Uiso 1 1 calc R U
H5B H -0.1451 0.5818 0.4399 0.044 Uiso 1 1 calc R U
C6 C 0.0958(5) 0.4811(4) 0.4347(5) 0.0365(14) Uani 1 1 d . .
H6A H 0.1726 0.493 0.4106 0.044 Uiso 1 1 calc R U
H6B H 0.0686 0.4356 0.3988 0.044 Uiso 1 1 calc R U
C3 C 0.1247(9) 0.7081(6) 0.4848(6) 0.076(3) Uani 1 1 d . .
H3A H 0.0462 0.7271 0.4868 0.091 Uiso 1 1 calc R U
H3B H 0.1339 0.6703 0.5386 0.091 Uiso 1 1 calc R U
P2 P 0.05966(13) 0.61427(8) 0.33740(10) 0.0257(3) Uani 1 1 d . .

loop_
_atom_site_aniso_label
_atom_site_aniso_U_11
_atom_site_aniso_U_22
_atom_site_aniso_U_33
_atom_site_aniso_U_23
_atom_site_aniso_U_13
_atom_site_aniso_U_12
Hg1 0.0635(2) 0.04407(16) 0.03962(15) -0.00540(11) -0.00046(15) -0.01131(14)
N1 0.021(2) 0.037(2) 0.026(2) 0.0117(19) 0.0079(18) 0.0101(18)
C1 0.110(8) 0.074(6) 0.092(7) 0.052(6) 0.024(7) 0.043(6)
O1 0.041(3) 0.042(3) 0.050(3) 0.024(2) 0.009(2) 0.009(2)
S1 0.0436(9) 0.0435(9) 0.0252(7) -0.0027(6) 0.0116(6) -0.0134(7)
Cl2 0.0653(12) 0.0611(11) 0.0365(8) -0.0065(8) -0.0034(8) 0.0299(9)
C2 0.098(8) 0.057(5) 0.110(8) 0.029(6) -0.013(7) 0.013(5)
O2 0.051(3) 0.045(3) 0.032(2) -0.0141(19) 0.007(2) -0.017(2)
Cl3 0.0660(13) 0.0593(12) 0.0764(14) -0.0028(10) 0.0127(11) -0.0225(10)
C4 0.125(9) 0.062(6) 0.064(6) -0.036(5) -0.003(6) -0.018(6)
C5 0.026(3) 0.046(4) 0.039(3) 0.015(3) 0.005(3) 0.007(3)
C6 0.029(3) 0.045(3) 0.035(3) 0.016(3) 0.014(3) 0.014(3)
C3 0.093(7) 0.080(6) 0.056(5) -0.037(5) 0.018(5) -0.027(5)
P2 0.0296(7) 0.0257(7) 0.0217(6) 0.0033(5) 0.0018(6) -0.0020(6)

loop_
_atom_type_symbol
_atom_type_description
_atom_type_scat_dispersion_real
_atom_type_scat_dispersion_imag
_atom_type_scat_source
C C 0.003 0.002 'International Tables Vol C Tables 4.2.6.8 and 6.1.1.4'
H H 0 0 'International Tables Vol C Tables 4.2.6.8 and 6.1.1.4'
N N 0.006 0.003 'International Tables Vol C Tables 4.2.6.8 and 6.1.1.4'
O O 0.011 0.006 'International Tables Vol C Tables 4.2.6.8 and 6.1.1.4'
P P 0.102 0.094 'International Tables Vol C Tables 4.2.6.8 and 6.1.1.4'
S S 0.125 0.123 'International Tables Vol C Tables 4.2.6.8 and 6.1.1.4'
Cl Cl 0.148 0.159 'International Tables Vol C Tables 4.2.6.8 and 6.1.1.4'
Hg Hg -2.389 9.227 'International Tables Vol C Tables 4.2.6.8 and 6.1.1.4'

loop_
_geom_angle_atom_site_label_1
_geom_angle_atom_site_label_2
_geom_angle_atom_site_label_3
_geom_angle
_geom_angle_site_symmetry_3
Cl3 Hg1 S1 130.91(7) .
Cl3 Hg1 Cl2 110.98(7) .
S1 Hg1 Cl2 104.59(6) .
Cl3 Hg1 Cl2 108.29(8) 5_565
S1 Hg1 Cl2 105.96(6) 5_565
Cl2 Hg1 Cl2 87.47(5) 5_565
C5 N1 C6 113.4(4) .
C5 N1 P2 126.1(4) .
C6 N1 P2 119.3(4) .
C2 C1 O1 111.1(8) .
C1 O1 P2 119.4(5) .
P2 S1 Hg1 98.40(8) .
Hg1 Cl2 Hg1 92.54(5) 5_565
C3 O2 P2 123.0(5) .
N1 C5 C6 109.6(5) 5_566
N1 C6 C5 110.2(5) 5_566
C4 C3 O2 110.8(7) .
O1 P2 O2 109.1(3) .
O1 P2 N1 102.4(2) .
O2 P2 N1 112.2(3) .
O1 P2 S1 115.80(19) .
O2 P2 S1 101.77(18) .
N1 P2 S1 115.79(18) .

loop_
_geom_bond_atom_site_label_1
_geom_bond_atom_site_label_2
_geom_bond_distance
_geom_bond_site_symmetry_2
Hg1 Cl3 2.369(2) .
Hg1 S1 2.4468(16) .
Hg1 Cl2 2.5904(17) .
Hg1 Cl2 2.6820(17) 5_565
N1 C5 1.475(7) .
N1 C6 1.478(7) .
N1 P2 1.610(5) .
C1 C2 1.401(13) .
C1 O1 1.477(8) .
O1 P2 1.552(5) .
S1 P2 1.990(2) .
Cl2 Hg1 2.6820(17) 5_565
O2 C3 1.448(8) .
O2 P2 1.557(4) .
C4 C3 1.436(12) .
C5 C6 1.521(9) 5_566
C6 C5 1.521(9) 5_566
